data_4077422
loop_
_publ_author_name
'Fontaine, Fr\'ed\'eric-Georges'
'Dubois, Marc-Andr\'e'
'Zargarian, Davit'

_publ_section_title
;
 Solid State Structures and Phosphine Exchange Reactions of
 (1-Me-Indenyl)(PR3)Ni&#x2212;Cl
;
_journal_issue 24
_journal_name_full Organometallics
_journal_page_first 5156
_journal_paper_doi 10.1021/om010608w
_journal_volume 20
_journal_year 2001
_chemical_compound_source 'synthesized by the authors, see text'
_chemical_formula_moiety 'C13 H18 Cl Ni P'
_chemical_formula_sum 'C13 H18 Cl Ni P'
_chemical_formula_weight 299.40
_chemical_name_systematic
; 
 ? 
;
_space_group_IT_number 19
_symmetry_cell_setting orthorhombic
_symmetry_space_group_name_Hall 'P 2ac 2ab'
_symmetry_space_group_name_H-M 'P 21 21 21'
_atom_sites_solution_hydrogens geom
_atom_sites_solution_primary direct
_atom_sites_solution_secondary difmap
_audit_creation_method 'SHELXL96 (Sheldrick, 1996)'
_cell_angle_alpha 90.00
_cell_angle_beta 90.00
_cell_angle_gamma 90.00
_cell_formula_units_Z 4
_cell_length_a 7.783(2)
_cell_length_b 11.904(7)
_cell_length_c 15.041(4)
_cell_measurement_reflns_used 25
_cell_measurement_temperature 220(2)
_cell_measurement_theta_max 25.00
_cell_measurement_theta_min 20.00
_cell_volume 1393.5(10)
_computing_cell_refinement 'CAD-4 software (Enraf-Nonius, 1989)'
_computing_data_collection 'CAD-4 software (Enraf-Nonius, 1989)'
_computing_data_reduction 'NRC-2, NRC-2A (Ahmed et al, 1973)'
_computing_molecular_graphics 'ORTEPII (Johnson (1976) in NRCVAX (Gabe et al (1989))'
_computing_publication_material 'NRCVAX (Gabe et al (1989) and SHELXL96 (Sheldrick (1996))'
_computing_structure_refinement 'NRCVAX (Gabe et al, 1989) and SHELXL96 (Sheldrick, 1996)'
_computing_structure_solution 'SHELXS96 (Sheldrick, 1990)'
_diffrn_ambient_temperature 220(2)
_diffrn_measurement_device_type 'Nonius CAD-4'
_diffrn_measurement_method '\w/2\q scan'
_diffrn_radiation_monochromator graphite
_diffrn_radiation_source 'normal-focus xray tube'
_diffrn_radiation_type CuK\a
_diffrn_radiation_wavelength 1.54056
_diffrn_reflns_av_R_equivalents 0.025
_diffrn_reflns_av_sigmaI/netI 0.0240
_diffrn_reflns_limit_h_max 9
_diffrn_reflns_limit_h_min -9
_diffrn_reflns_limit_k_max 14
_diffrn_reflns_limit_k_min -14
_diffrn_reflns_limit_l_max 18
_diffrn_reflns_limit_l_min -18
_diffrn_reflns_number 10124
_diffrn_reflns_theta_max 69.82
_diffrn_reflns_theta_min 4.73
_diffrn_standards_decay_% 'no decay, variation  3.2'
_diffrn_standards_interval_time 60
_diffrn_standards_number 5
_exptl_absorpt_coefficient_mu 4.610
_exptl_absorpt_correction_T_max 0.4815
_exptl_absorpt_correction_T_min 0.2363
_exptl_absorpt_correction_type integration
_exptl_absorpt_process_details 'ABSORP in NRCVAX (Gabe et al, 1989)'
_exptl_crystal_colour 'dark red'
_exptl_crystal_density_diffrn 1.427
_exptl_crystal_density_meas ?
_exptl_crystal_density_method none
_exptl_crystal_description block
_exptl_crystal_F_000 624
_exptl_crystal_size_max 0.53
_exptl_crystal_size_mid 0.27
_exptl_crystal_size_min 0.19
_refine_diff_density_max 0.225
_refine_diff_density_min -0.173
_refine_diff_density_rms 0.036
_refine_ls_abs_structure_details 'Flack (1983)'
_refine_ls_abs_structure_Flack 0.0(8)
_refine_ls_extinction_coef 0.00157(12)
_refine_ls_extinction_expression Fc^*^=kFc[1+0.001xFc^2^\l^3^/sin(2\q)]^-1/4^
_refine_ls_extinction_method 'SHELXL96 (Sheldrick, 1996)'
_refine_ls_goodness_of_fit_all 1.030
_refine_ls_goodness_of_fit_ref 1.043
_refine_ls_hydrogen_treatment constr
_refine_ls_matrix_type full
_refine_ls_number_parameters 151
_refine_ls_number_reflns 2650
_refine_ls_number_restraints 0
_refine_ls_restrained_S_all 1.030
_refine_ls_restrained_S_obs 1.043
_refine_ls_R_factor_all 0.0205
_refine_ls_R_factor_gt 0.0193
_refine_ls_shift/su_max 0.005
_refine_ls_shift/su_mean 0.000
_refine_ls_structure_factor_coef Fsqd
_refine_ls_weighting_details 'w=1/[\s^2^(Fo^2^)+(0.0268P)^2^] where P=(Fo^2^+2Fc^2^)/3'
_refine_ls_weighting_scheme calc
_refine_ls_wR_factor_all 0.0498
_refine_ls_wR_factor_ref 0.0493
_reflns_number_gt 2548
_reflns_number_total 2650
_reflns_threshold_expression >2\s(I)
_cod_data_source_file om010608w.cif
_cod_data_source_block davi27
_cod_depositor_comments
;
The following automatic conversions were performed:

'_symmetry_cell_setting' value 'Orthorhombic' changed to
'orthorhombic' according to
/home/saulius/struct/CIF-dictionaries/cif_core.dic dictionary named
'cif_core.dic' version 2.4.2 from 2011-04-26.

Automatic conversion script
Id: cif_fix_values 1715 2011-07-08 13:25:40Z adriana 

The following automatic conversions were performed:

'_exptl_crystal_density_meas' value 'not measured' was changed to '?'
- the value is perceived as not measured.

Automatic conversion script
Id: cif_fix_values 3008 2015-01-20 13:52:24Z robertas 
;
_cod_database_code 4077422

loop_
_symmetry_equiv_pos_as_xyz
'x, y, z'
'x+1/2, -y+1/2, -z'
'-x, y+1/2, -z+1/2'
'-x+1/2, -y, z+1/2'

loop_
_atom_site_label
_atom_site_type_symbol
_atom_site_fract_x
_atom_site_fract_y
_atom_site_fract_z
_atom_site_U_iso_or_equiv
_atom_site_adp_type
_atom_site_occupancy
_atom_site_calc_flag
_atom_site_refinement_flags
Ni Ni 0.98754(4) 0.06641(2) 0.472046(17) 0.02997(8) Uani 1 d .
Cl Cl 1.25718(5) 0.05880(5) 0.51318(3) 0.04550(12) Uani 1 d .
P P 0.88354(6) 0.08330(4) 0.60442(3) 0.03183(10) Uani 1 d .
C1 C 1.0233(3) 0.03428(16) 0.33386(11) 0.0371(4) Uani 1 d .
C2 C 0.9021(3) 0.11855(16) 0.34982(12) 0.0379(4) Uani 1 d .
H2 H 0.9093 0.1931 0.3296 0.045 Uiso 1 calc R
C3 C 0.7661(2) 0.07289(18) 0.40164(11) 0.0395(4) Uani 1 d .
H3 H 0.6790 0.1137 0.4305 0.047 Uiso 1 calc R
C3A C 0.7865(3) -0.04910(17) 0.40168(12) 0.0380(4) Uani 1 d .
C4 C 0.6852(3) -0.1355(2) 0.43590(14) 0.0531(6) Uani 1 d .
H4 H 0.5787 -0.1203 0.4628 0.064 Uiso 1 calc R
C5 C 0.7464(4) -0.2438(2) 0.42901(15) 0.0659(8) Uani 1 d .
H5 H 0.6792 -0.3032 0.4510 0.079 Uiso 1 calc R
C6 C 0.9046(4) -0.26750(19) 0.39051(16) 0.0668(8) Uani 1 d .
H6 H 0.9417 -0.3425 0.3866 0.080 Uiso 1 calc R
C7 C 1.0085(4) -0.18262(17) 0.35777(13) 0.0517(5) Uani 1 d .
H7 H 1.1170 -0.1988 0.3335 0.062 Uiso 1 calc R
C7A C 0.9476(2) -0.07217(17) 0.36168(11) 0.0371(4) Uani 1 d .
C8 C 1.1902(3) 0.0444(2) 0.28661(14) 0.0527(6) Uani 1 d .
H8A H 1.2190 0.1232 0.2795 0.079 Uiso 1 calc R
H8B H 1.1814 0.0093 0.2286 0.079 Uiso 1 calc R
H8C H 1.2793 0.0074 0.3209 0.079 Uiso 1 calc R
C11 C 0.9944(3) 0.18060(18) 0.67725(14) 0.0536(5) Uani 1 d .
H11A H 0.9745 0.2569 0.6571 0.080 Uiso 1 calc R
H11B H 1.1167 0.1648 0.6762 0.080 Uiso 1 calc R
H11C H 0.9515 0.1722 0.7374 0.080 Uiso 1 calc R
C12 C 0.6612(3) 0.1247(2) 0.61581(15) 0.0538(6) Uani 1 d .
H12A H 0.6309 0.1272 0.6783 0.081 Uiso 1 calc R
H12B H 0.5885 0.0708 0.5855 0.081 Uiso 1 calc R
H12C H 0.6450 0.1985 0.5897 0.081 Uiso 1 calc R
C13 C 0.8933(3) -0.04936(17) 0.66268(13) 0.0459(5) Uani 1 d .
H13A H 1.0116 -0.0748 0.6654 0.069 Uiso 1 calc R
H13B H 0.8244 -0.1046 0.6314 0.069 Uiso 1 calc R
H13C H 0.8491 -0.0399 0.7225 0.069 Uiso 1 calc R

loop_
_atom_site_aniso_label
_atom_site_aniso_U_11
_atom_site_aniso_U_22
_atom_site_aniso_U_33
_atom_site_aniso_U_23
_atom_site_aniso_U_13
_atom_site_aniso_U_12
Ni 0.02822(14) 0.03593(16) 0.02576(13) 0.00163(12) -0.00182(11) 0.00034(14)
Cl 0.0284(2) 0.0640(3) 0.0441(2) 0.0015(2) -0.00536(18) 0.0013(2)
P 0.0308(2) 0.0371(2) 0.02755(19) -0.00097(19) 0.00062(16) -0.00111(19)
C1 0.0420(10) 0.0466(10) 0.0227(7) 0.0020(7) -0.0014(8) -0.0036(9)
C2 0.0463(11) 0.0371(10) 0.0302(9) 0.0071(7) -0.0080(8) -0.0033(9)
C3 0.0370(9) 0.0501(11) 0.0315(8) 0.0005(9) -0.0075(7) 0.0036(9)
C3A 0.0415(10) 0.0435(11) 0.0291(8) 0.0015(8) -0.0098(7) -0.0100(8)
C4 0.0573(13) 0.0638(15) 0.0383(10) 0.0047(10) -0.0103(10) -0.0254(11)
C5 0.095(2) 0.0548(16) 0.0475(12) 0.0089(11) -0.0214(14) -0.0364(15)
C6 0.113(2) 0.0372(11) 0.0498(13) -0.0017(10) -0.0303(15) -0.0104(14)
C7 0.0707(14) 0.0475(12) 0.0370(10) -0.0067(8) -0.0115(12) 0.0062(13)
C7A 0.0485(10) 0.0380(9) 0.0247(7) -0.0037(8) -0.0057(7) -0.0025(9)
C8 0.0488(12) 0.0729(17) 0.0362(10) 0.0003(10) 0.0100(9) -0.0032(11)
C11 0.0606(13) 0.0552(13) 0.0450(11) -0.0119(9) 0.0025(12) -0.0129(13)
C12 0.0426(12) 0.0748(16) 0.0440(12) -0.0009(11) 0.0082(10) 0.0136(11)
C13 0.0532(12) 0.0477(12) 0.0369(10) 0.0044(9) 0.0043(9) -0.0026(11)

loop_
_atom_type_symbol
_atom_type_description
_atom_type_scat_dispersion_real
_atom_type_scat_dispersion_imag
_atom_type_scat_source
Ni Ni -3.0029 0.5091 'International Tables Vol C Tables 4.2.6.8 and 6.1.1.4'
Cl Cl 0.3639 0.7018 'International Tables Vol C Tables 4.2.6.8 and 6.1.1.4'
P P 0.2955 0.4335 'International Tables Vol C Tables 4.2.6.8 and 6.1.1.4'
C C 0.0181 0.0091 'International Tables Vol C Tables 4.2.6.8 and 6.1.1.4'
H H 0.0000 0.0000 'International Tables Vol C Tables 4.2.6.8 and 6.1.1.4'

loop_
_geom_angle_atom_site_label_1
_geom_angle_atom_site_label_2
_geom_angle_atom_site_label_3
_geom_angle
_geom_angle_publ_flag
C3 Ni C2 40.86(7) y
C3 Ni C1 66.93(8) y
C2 Ni C1 38.99(8) y
C3 Ni P 99.18(6) y
C2 Ni P 132.61(6) y
C1 Ni P 164.81(6) y
C3 Ni Cl 164.87(6) y
C2 Ni Cl 125.19(6) y
C1 Ni Cl 98.21(6) y
P Ni Cl 95.89(2) y
C3 Ni C3A 38.31(8) y
C2 Ni C3A 63.58(7) y
C1 Ni C3A 62.63(7) y
P Ni C3A 102.80(5) y
Cl Ni C3A 138.19(6) y
C3 Ni C7A 63.05(8) y
C2 Ni C7A 62.52(8) y
C1 Ni C7A 37.46(7) y
P Ni C7A 131.63(5) y
Cl Ni C7A 107.21(5) y
C3A Ni C7A 35.13(7) y
C12 P C13 103.45(11) y
C12 P C11 102.95(12) y
C13 P C11 104.20(11) y
C12 P Ni 118.16(8) y
C13 P Ni 110.49(7) y
C11 P Ni 116.00(8) y
C2 C1 C7A 107.55(18) y
C2 C1 C8 127.88(19) y
C7A C1 C8 124.13(19) y
C2 C1 Ni 67.39(10) y
C7A C1 Ni 79.83(10) y
C8 C1 Ni 124.49(14) y
C1 C2 C3 108.80(17) y
C1 C2 Ni 73.62(10) y
C3 C2 Ni 68.57(10) y
C1 C2 H2 125.60(11) ?
C3 C2 H2 125.60(12) ?
Ni C2 H2 123.78(5) ?
C2 C3 C3A 107.39(17) y
C2 C3 Ni 70.57(11) y
C3A C3 Ni 82.47(11) y
C2 C3 H3 126.31 ?
C3A C3 H3 126.31 ?
Ni C3 H3 113.05 ?
C4 C3A C7A 120.9(2) y
C4 C3A C3 132.2(2) y
C7A C3A C3 106.79(17) y
C4 C3A Ni 130.20(14) y
C7A C3A Ni 73.38(11) y
C3 C3A Ni 59.22(9) y
C5 C4 C3A 117.8(2) y
C5 C4 H4 121.09 ?
C3A C4 H4 121.09 ?
C4 C5 C6 121.8(2) y
C4 C5 H5 119.08 ?
C6 C5 H5 119.08 ?
C7 C6 C5 121.1(2) y
C7 C6 H6 119.43 ?
C5 C6 H6 119.43 ?
C6 C7 C7A 118.2(2) y
C6 C7 H7 120.88 ?
C7A C7 H7 120.88 ?
C7 C7A C3A 120.0(2) y
C7 C7A C1 131.9(2) y
C3A C7A C1 108.10(18) y
C7 C7A Ni 129.93(13) y
C3A C7A Ni 71.49(10) y
C1 C7A Ni 62.71(10) y
C1 C8 H8A 109.47 ?
C1 C8 H8B 109.47 ?
H8A C8 H8B 109.5 ?
C1 C8 H8C 109.47 ?
H8A C8 H8C 109.5 ?
H8B C8 H8C 109.5 ?
P C11 H11A 109.47 ?
P C11 H11B 109.47 ?
H11A C11 H11B 109.5 ?
P C11 H11C 109.47 ?
H11A C11 H11C 109.5 ?
H11B C11 H11C 109.5 ?
P C12 H12A 109.47 ?
P C12 H12B 109.47 ?
H12A C12 H12B 109.5 ?
P C12 H12C 109.47 ?
H12A C12 H12C 109.5 ?
H12B C12 H12C 109.5 ?
P C13 H13A 109.47 ?
P C13 H13B 109.47 ?
H13A C13 H13B 109.5 ?
P C13 H13C 109.47 ?
H13A C13 H13C 109.5 ?
H13B C13 H13C 109.5 ?

loop_
_geom_bond_atom_site_label_1
_geom_bond_atom_site_label_2
_geom_bond_distance
_geom_bond_publ_flag
Ni C3 2.0246(18) y
Ni C2 2.0511(19) y
Ni C1 2.1316(18) y
Ni P 2.1586(7) y
Ni Cl 2.1898(7) y
Ni C3A 2.3363(19) y
Ni C7A 2.3608(19) y
P C12 1.807(2) y
P C13 1.808(2) y
P C11 1.813(2) y
C1 C2 1.398(3) y
C1 C7A 1.459(3) y
C1 C8 1.486(3) y
C2 C3 1.423(3) y
C2 H2 0.9400 ?
C3 C3A 1.461(3) y
C3 H3 0.9400 ?
C3A C4 1.394(3) y
C3A C7A 1.418(3) y
C4 C5 1.378(4) y
C4 H4 0.9400 ?
C5 C6 1.390(4) y
C5 H5 0.9400 ?
C6 C7 1.385(3) y
C6 H6 0.9400 ?
C7 C7A 1.399(3) y
C7 H7 0.9400 ?
C8 H8A 0.9700 ?
C8 H8B 0.9700 ?
C8 H8C 0.9700 ?
C11 H11A 0.9700 ?
C11 H11B 0.9700 ?
C11 H11C 0.9700 ?
C12 H12A 0.9700 ?
C12 H12B 0.9700 ?
C12 H12C 0.9700 ?
C13 H13A 0.9700 ?
C13 H13B 0.9700 ?
C13 H13C 0.9700 ?

loop_
_geom_torsion_atom_site_label_1
_geom_torsion_atom_site_label_2
_geom_torsion_atom_site_label_3
_geom_torsion_atom_site_label_4
_geom_torsion
_geom_torsion_publ_flag
C3 Ni P C12 -12.03(12) y
C2 Ni P C12 14.82(13) y
C1 Ni P C12 -35.2(2) y
Cl Ni P C12 166.72(10) y
C3A Ni P C12 -50.92(11) y
C7A Ni P C12 -73.96(12) y
C3 Ni P C13 106.76(10) y
C2 Ni P C13 133.61(11) y
C1 Ni P C13 83.6(2) y
Cl Ni P C13 -74.49(8) y
C3A Ni P C13 67.87(10) y
C7A Ni P C13 44.82(11) y
C3 Ni P C11 -134.97(11) y
C2 Ni P C11 -108.13(12) y
C1 Ni P C11 -158.1(2) y
Cl Ni P C11 43.78(10) y
C3A Ni P C11 -173.86(10) y
C7A Ni P C11 163.09(11) y
C3 Ni C1 C2 38.70(12) y
P Ni C1 C2 63.7(3) y
Cl Ni C1 C2 -138.36(11) y
C3A Ni C1 C2 80.98(13) y
C7A Ni C1 C2 113.99(17) y
C3 Ni C1 C7A -75.29(12) y
C2 Ni C1 C7A -113.99(17) y
P Ni C1 C7A -50.3(3) y
Cl Ni C1 C7A 107.65(11) y
C3A Ni C1 C7A -33.01(11) y
C3 Ni C1 C8 160.1(2) y
C2 Ni C1 C8 121.4(2) y
P Ni C1 C8 -174.95(15) y
Cl Ni C1 C8 -16.98(18) y
C3A Ni C1 C8 -157.6(2) y
C7A Ni C1 C8 -124.6(2) y
C7A C1 C2 C3 10.7(2) y
C8 C1 C2 C3 -176.79(18) y
Ni C1 C2 C3 -59.85(13) y
C7A C1 C2 Ni 70.59(12) y
C8 C1 C2 Ni -116.9(2) y
C3 Ni C2 C1 -118.44(17) y
P Ni C2 C1 -161.40(9) y
Cl Ni C2 C1 53.59(13) y
C3A Ni C2 C1 -78.34(13) y
C7A Ni C2 C1 -38.78(11) y
C1 Ni C2 C3 118.44(17) y
P Ni C2 C3 -42.96(14) y
Cl Ni C2 C3 172.02(10) y
C3A Ni C2 C3 40.10(11) y
C7A Ni C2 C3 79.66(12) y
C1 C2 C3 C3A -12.1(2) y
Ni C2 C3 C3A -75.17(12) y
C1 C2 C3 Ni 63.02(13) y
C1 Ni C3 C2 -36.97(11) y
P Ni C3 C2 149.46(11) y
Cl Ni C3 C2 -25.8(3) y
C3A Ni C3 C2 -111.48(16) y
C7A Ni C3 C2 -78.26(12) y
C2 Ni C3 C3A 111.48(16) y
C1 Ni C3 C3A 74.51(11) y
P Ni C3 C3A -99.06(10) y
Cl Ni C3 C3A 85.7(3) y
C7A Ni C3 C3A 33.22(10) y
C2 C3 C3A C4 -174.8(2) y
Ni C3 C3A C4 118.3(2) y
C2 C3 C3A C7A 8.70(19) y
Ni C3 C3A C7A -58.16(13) y
C2 C3 C3A Ni 66.86(12) y
C3 Ni C3A C4 -121.3(3) y
C2 Ni C3A C4 -164.2(2) y
C1 Ni C3A C4 151.9(2) y
P Ni C3A C4 -32.7(2) y
Cl Ni C3A C4 81.7(2) y
C7A Ni C3A C4 116.8(3) y
C3 Ni C3A C7A 121.92(16) y
C2 Ni C3A C7A 79.10(12) y
C1 Ni C3A C7A 35.16(11) y
P Ni C3A C7A -149.43(10) y
Cl Ni C3A C7A -35.10(14) y
C2 Ni C3A C3 -42.83(11) y
C1 Ni C3A C3 -86.76(12) y
P Ni C3A C3 88.65(10) y
Cl Ni C3A C3 -157.02(9) y
C7A Ni C3A C3 -121.92(16) y
C7A C3A C4 C5 -0.4(3) y
C3 C3A C4 C5 -176.46(19) y
Ni C3A C4 C5 -94.4(2) y
C3A C4 C5 C6 0.9(3) y
C4 C5 C6 C7 0.4(3) y
C5 C6 C7 C7A -2.1(3) y
C6 C7 C7A C3A 2.5(3) y
C6 C7 C7A C1 179.79(19) y
C6 C7 C7A Ni 92.8(2) y
C4 C3A C7A C7 -1.3(3) y
C3 C3A C7A C7 175.65(16) y
Ni C3A C7A C7 126.04(16) y
C4 C3A C7A C1 -179.16(16) y
C3 C3A C7A C1 -2.22(18) y
Ni C3A C7A C1 -51.83(12) y
C4 C3A C7A Ni -127.33(18) y
C3 C3A C7A Ni 49.61(11) y
C2 C1 C7A C7 177.30(19) y
C8 C1 C7A C7 4.5(3) y
Ni C1 C7A C7 -120.50(19) y
C2 C1 C7A C3A -5.18(19) y
C8 C1 C7A C3A -178.00(17) y
Ni C1 C7A C3A 57.02(13) y
C2 C1 C7A Ni -62.20(12) y
C8 C1 C7A Ni 124.98(19) y
C3 Ni C7A C7 -150.2(2) y
C2 Ni C7A C7 163.6(2) y
C1 Ni C7A C7 123.2(2) y
P Ni C7A C7 -72.4(2) y
Cl Ni C7A C7 42.3(2) y
C3A Ni C7A C7 -114.0(2) y
C3 Ni C7A C3A -36.17(11) y
C2 Ni C7A C3A -82.39(12) y
C1 Ni C7A C3A -122.78(17) y
P Ni C7A C3A 41.57(13) y
Cl Ni C7A C3A 156.34(10) y
C3 Ni C7A C1 86.60(13) y
C2 Ni C7A C1 40.39(12) y
P Ni C7A C1 164.35(10) y
Cl Ni C7A C1 -80.88(12) y
C3A Ni C7A C1 122.78(17) y
